data_7107838
loop_
_publ_author_name
'Fuxing Sun'
'Jiangtao Jia'
'Tsolmon Borjigin'
'Hao Ren'
'Tingting Zhang'
'Zheng Bian'
'Lianxun Gao'
'Guangshan Zhu'

_publ_section_title
;
 Highly porous and robust ionic MOFs with nia topology constructed by
 connecting an octahedral ligand and a trigonal prismatic metal cluster
;
_journal_name_full Chem.Commun.
_journal_page_first 6010
_journal_paper_doi 10.1039/c2cc32347h
_journal_volume 48
_journal_year 2012
_chemical_formula_moiety 'C66 H42 In3 O16'
_chemical_formula_sum 'C66 H42 In3 O16'
_chemical_formula_weight 1435.41
_chemical_melting_point ?
_chemical_name_systematic
;
?
;
_space_group_IT_number 190
_symmetry_cell_setting hexagonal
_symmetry_space_group_name_Hall 'P -6c -2c'
_symmetry_space_group_name_H-M 'P -6 2 c'
_atom_sites_solution_hydrogens geom
_atom_sites_solution_primary direct
_atom_sites_solution_secondary difmap
_audit_creation_method SHELXL-97
_cell_angle_alpha 90.00
_cell_angle_beta 90.00
_cell_angle_gamma 120.00
_cell_formula_units_Z 2
_cell_length_a 19.4356(9)
_cell_length_b 19.4356(9)
_cell_length_c 27.893(3)
_cell_measurement_reflns_used 9922
_cell_measurement_temperature 293(2)
_cell_measurement_theta_max 24.96
_cell_measurement_theta_min 2.42
_cell_volume 9124.8(11)
_computing_cell_refinement 'Bruker SMART'
_computing_data_collection 'Bruker SMART'
_computing_data_reduction 'Bruker SAINT'
_computing_molecular_graphics 'Bruker SHELXTL'
_computing_publication_material 'Bruker SHELXTL'
_computing_structure_refinement 'SHELXL-97 (Sheldrick, 1997)'
_computing_structure_solution 'SHELXS-97 (Sheldrick, 1990)'
_diffrn_ambient_temperature 293(2)
_diffrn_detector_area_resol_mean 6.00cm
_diffrn_measured_fraction_theta_full 0.998
_diffrn_measured_fraction_theta_max 0.998
_diffrn_measurement_device_type 'CCD area detector'
_diffrn_measurement_method 'phi and omega scans'
_diffrn_radiation_monochromator graphite
_diffrn_radiation_source 'fine-focus sealed tube'
_diffrn_radiation_type MoK\a
_diffrn_radiation_wavelength 0.71073
_diffrn_reflns_av_R_equivalents 0.0429
_diffrn_reflns_av_sigmaI/netI 0.0299
_diffrn_reflns_limit_h_max 25
_diffrn_reflns_limit_h_min -25
_diffrn_reflns_limit_k_max 25
_diffrn_reflns_limit_k_min -25
_diffrn_reflns_limit_l_max 20
_diffrn_reflns_limit_l_min -37
_diffrn_reflns_number 56282
_diffrn_reflns_theta_full 28.39
_diffrn_reflns_theta_max 28.39
_diffrn_reflns_theta_min 1.21
_exptl_absorpt_coefficient_mu 0.399
_exptl_absorpt_correction_T_max 0.852
_exptl_absorpt_correction_T_min 0.826
_exptl_absorpt_correction_type multi-scan
_exptl_absorpt_process_details '(SADABS; Sheldrick, 1996)'
_exptl_crystal_colour colourless
_exptl_crystal_density_diffrn 0.520
_exptl_crystal_density_method 'not measured'
_exptl_crystal_description block
_exptl_crystal_F_000 1414
_exptl_crystal_size_max 0.6
_exptl_crystal_size_mid 0.4
_exptl_crystal_size_min 0.4
_refine_diff_density_max 0.368
_refine_diff_density_min -0.531
_refine_diff_density_rms 0.030
_refine_ls_abs_structure_details 'Flack H D (1983), Acta Cryst. A39, 876-881'
_refine_ls_abs_structure_Flack 0.007(12)
_refine_ls_extinction_method none
_refine_ls_goodness_of_fit_ref 0.978
_refine_ls_hydrogen_treatment constr
_refine_ls_matrix_type full
_refine_ls_number_parameters 135
_refine_ls_number_reflns 7764
_refine_ls_number_restraints 0
_refine_ls_restrained_S_all 0.978
_refine_ls_R_factor_all 0.0262
_refine_ls_R_factor_gt 0.0217
_refine_ls_shift/su_max 0.002
_refine_ls_shift/su_mean 0.000
_refine_ls_structure_factor_coef Fsqd
_refine_ls_weighting_details 'calc w=1/[\s^2^(Fo^2^)+(0.0186P)^2^+0.0000P] where P=(Fo^2^+2Fc^2^)/3'
_refine_ls_weighting_scheme calc
_refine_ls_wR_factor_gt 0.0416
_refine_ls_wR_factor_ref 0.0422
_reflns_number_gt 6834
_reflns_number_total 7764
_reflns_threshold_expression >2sigma(I)
_cod_data_source_file c2cc32347h.txt
_cod_data_source_block JUC-101
_cod_depositor_comments
;
The following automatic conversions were performed:

'_chemical_melting_point' value 'not measure' was changed to '?' -
the value is undefined or not given.

Automatic conversion script
Id: cif_fix_values 1715 2011-07-08 13:25:40Z adriana 
;
_cod_original_sg_symbol_H-M P-62c
_cod_database_code 7107838

loop_
_symmetry_equiv_pos_as_xyz
'x, y, z'
'-x+y, -x, -z+1/2'
'-y, x-y, z'
'x, y, -z+1/2'
'-x+y, -x, z'
'-y, x-y, -z+1/2'
'y, x, z+1/2'
'x-y, -y, -z'
'-x, -x+y, z+1/2'
'y, x, -z'
'x-y, -y, z+1/2'
'-x, -x+y, -z'

loop_
_atom_site_label
_atom_site_type_symbol
_atom_site_fract_x
_atom_site_fract_y
_atom_site_fract_z
_atom_site_U_iso_or_equiv
_atom_site_adp_type
_atom_site_occupancy
_atom_site_symmetry_multiplicity
_atom_site_calc_flag
_atom_site_refinement_flags
C1 C 0.78367(8) 0.49270(9) 0.68060(5) 0.0517(3) Uani 1 1 d .
C2 C 0.82703(9) 0.55059(8) 0.64187(5) 0.0553(3) Uani 1 1 d .
C3 C 0.79790(10) 0.59675(10) 0.62256(6) 0.0699(5) Uani 1 1 d .
H3A H 0.7500 0.5903 0.6337 0.084 Uiso 1 1 calc R
C4 C 0.83805(11) 0.65142(11) 0.58751(6) 0.0699(5) Uani 1 1 d .
H4A H 0.8172 0.6816 0.5752 0.084 Uiso 1 1 calc R
C5 C 0.90876(9) 0.66227(9) 0.57022(6) 0.0606(4) Uani 1 1 d .
C6 C 0.93911(11) 0.61701(11) 0.58959(7) 0.0817(6) Uani 1 1 d .
H6A H 0.9882 0.6253 0.5794 0.098 Uiso 1 1 calc R
C7 C 0.89671(10) 0.55955(10) 0.62406(6) 0.0761(5) Uani 1 1 d .
H7A H 0.9157 0.5270 0.6351 0.091 Uiso 1 1 calc R
C8 C 1.0000 0.71007(10) 0.5000 0.0630(6) Uani 1 2 d S
H8 H 1.0000 0.6622 0.5000 0.076 Uiso 1 2 calc SR
C9 C 0.95475(9) 0.72309(8) 0.53377(5) 0.0592(4) Uani 1 1 d .
C10 C 0.95445(9) 0.79370(8) 0.53314(5) 0.0524(4) Uani 1 1 d .
H10A H 0.9234 0.8020 0.5552 0.063 Uiso 1 1 calc R
C11 C 1.0000 0.85303(9) 0.5000 0.0467(5) Uani 1 2 d S
C12 C 1.0000 0.92933(11) 0.5000 0.0418(4) Uani 1 2 d S
C13 C 1.07034(10) 1.0000 0.5000 0.0449(4) Uani 1 2 d S
H13 H 1.1182 1.0000 0.5000 0.054 Uiso 1 2 calc SR
In1 In 0.635989(7) 0.418818(7) 0.7500 0.03691(4) Uani 1 2 d S
O1 O 0.72109(7) 0.48823(6) 0.69530(4) 0.0663(3) Uani 1 1 d .
O2 O 0.81421(6) 0.45354(7) 0.69541(4) 0.0681(3) Uani 1 1 d .
O3 O 0.60153(9) 0.51049(9) 0.7500 0.0671(4) Uani 1 2 d S
O4 O 0.6667 0.3333 0.7500 0.0379(5) Uani 1 6 d S

loop_
_atom_site_aniso_label
_atom_site_aniso_U_11
_atom_site_aniso_U_22
_atom_site_aniso_U_33
_atom_site_aniso_U_23
_atom_site_aniso_U_13
_atom_site_aniso_U_12
C1 0.0596(9) 0.0465(9) 0.0432(8) 0.0106(7) 0.0104(7) 0.0221(8)
C2 0.0623(9) 0.0489(8) 0.0522(8) 0.0159(7) 0.0186(7) 0.0260(8)
C3 0.0690(11) 0.0762(11) 0.0768(12) 0.0329(10) 0.0353(9) 0.0455(10)
C4 0.0750(11) 0.0717(11) 0.0805(12) 0.0345(10) 0.0337(10) 0.0497(9)
C5 0.0775(11) 0.0516(8) 0.0583(10) 0.0201(7) 0.0349(8) 0.0363(8)
C6 0.0931(13) 0.0841(12) 0.0921(13) 0.0421(11) 0.0515(11) 0.0625(11)
C7 0.0847(12) 0.0739(11) 0.0873(12) 0.0435(10) 0.0430(10) 0.0528(10)
C8 0.0743(15) 0.0497(8) 0.0732(15) 0.0207(6) 0.0414(13) 0.0371(7)
C9 0.0706(10) 0.0498(8) 0.0635(9) 0.0197(7) 0.0342(8) 0.0347(8)
C10 0.0613(9) 0.0530(8) 0.0522(9) 0.0144(7) 0.0269(7) 0.0357(7)
C11 0.0501(11) 0.0416(8) 0.0512(12) 0.0085(5) 0.0171(9) 0.0250(5)
C12 0.0415(10) 0.0428(7) 0.0406(10) 0.0052(4) 0.0104(8) 0.0208(5)
C13 0.0429(7) 0.0463(12) 0.0465(10) 0.0077(9) 0.0038(4) 0.0232(6)
In1 0.03716(7) 0.03831(7) 0.03441(6) 0.000 0.000 0.01823(6)
O1 0.0708(7) 0.0615(6) 0.0665(7) 0.0274(5) 0.0286(6) 0.0331(6)
O2 0.0687(7) 0.0689(7) 0.0667(7) 0.0329(6) 0.0196(6) 0.0345(6)
O3 0.0720(10) 0.0627(9) 0.0766(11) 0.000 0.000 0.0411(8)
O4 0.0356(7) 0.0356(7) 0.0425(13) 0.000 0.000 0.0178(3)

loop_
_atom_type_symbol
_atom_type_description
_atom_type_scat_dispersion_real
_atom_type_scat_dispersion_imag
_atom_type_scat_source
C C 0.0033 0.0016 'International Tables Vol C Tables 4.2.6.8 and 6.1.1.4'
H H 0.0000 0.0000 'International Tables Vol C Tables 4.2.6.8 and 6.1.1.4'
In In -0.7276 1.3100 'International Tables Vol C Tables 4.2.6.8 and 6.1.1.4'
O O 0.0106 0.0060 'International Tables Vol C Tables 4.2.6.8 and 6.1.1.4'

loop_
_geom_angle_atom_site_label_1
_geom_angle_atom_site_label_2
_geom_angle_atom_site_label_3
_geom_angle
_geom_angle_site_symmetry_1
_geom_angle_site_symmetry_3
O1 C1 O2 126.52(13) . .
O1 C1 C2 117.28(14) . .
O2 C1 C2 116.20(13) . .
C7 C2 C3 118.32(13) . .
C7 C2 C1 120.80(14) . .
C3 C2 C1 120.88(14) . .
C4 C3 C2 121.48(15) . .
C4 C3 H3A 119.3 . .
C2 C3 H3A 119.3 . .
C3 C4 C5 120.72(16) . .
C3 C4 H4A 119.6 . .
C5 C4 H4A 119.6 . .
C4 C5 C6 118.44(14) . .
C4 C5 C9 121.72(14) . .
C6 C5 C9 119.77(14) . .
C7 C6 C5 120.59(15) . .
C7 C6 H6A 119.7 . .
C5 C6 H6A 119.7 . .
C2 C7 C6 120.31(15) . .
C2 C7 H7A 119.8 . .
C6 C7 H7A 119.8 . .
C9 C8 C9 120.47(18) 12_766 .
C9 C8 H8 119.8 12_766 .
C9 C8 H8 119.8 . .
C10 C9 C8 119.33(13) . .
C10 C9 C5 120.36(12) . .
C8 C9 C5 120.30(13) . .
C9 C10 C11 121.03(13) . .
C9 C10 H10A 119.5 . .
C11 C10 H10A 119.5 . .
C10 C11 C10 118.78(17) 12_766 .
C10 C11 C12 120.61(8) 12_766 .
C10 C11 C12 120.61(8) . .
C13 C12 C13 119.5(2) . 5_675
C13 C12 C11 120.23(11) . .
C13 C12 C11 120.23(11) 5_675 .
C12 C13 C12 120.5(2) 3_765 .
C12 C13 H13 119.8 3_765 .
C12 C13 H13 119.8 . .
O4 In1 O1 93.72(3) . 4_556
O4 In1 O1 93.72(3) . .
O1 In1 O1 90.04(7) 4_556 .
O4 In1 O2 93.52(3) . 3_655
O1 In1 O2 172.76(4) 4_556 3_655
O1 In1 O2 89.65(5) . 3_655
O4 In1 O2 93.52(3) . 6_656
O1 In1 O2 89.65(5) 4_556 6_656
O1 In1 O2 172.76(4) . 6_656
O2 In1 O2 89.75(7) 3_655 6_656
O4 In1 O3 179.44(4) . .
O1 In1 O3 86.68(4) 4_556 .
O1 In1 O3 86.68(4) . .
O2 In1 O3 86.09(4) 3_655 .
O2 In1 O3 86.09(4) 6_656 .
C1 O1 In1 133.92(10) . .
C1 O2 In1 134.21(9) . 2_666
In1 O4 In1 120.0 . 3_655
In1 O4 In1 120.0 . 2_666
In1 O4 In1 120.0 3_655 2_666

loop_
_geom_bond_atom_site_label_1
_geom_bond_atom_site_label_2
_geom_bond_distance
_geom_bond_site_symmetry_2
C1 O1 1.2448(16) .
C1 O2 1.2466(18) .
C1 C2 1.4815(18) .
C2 C7 1.369(2) .
C2 C3 1.387(2) .
C3 C4 1.366(2) .
C3 H3A 0.9300 .
C4 C5 1.370(2) .
C4 H4A 0.9300 .
C5 C6 1.390(2) .
C5 C9 1.4742(19) .
C6 C7 1.389(2) .
C6 H6A 0.9300 .
C7 H7A 0.9300 .
C8 C9 1.3954(17) 12_766
C8 C9 1.3954(16) .
C8 H8 0.9300 .
C9 C10 1.3753(19) .
C10 C11 1.3954(15) .
C10 H10A 0.9300 .
C11 C10 1.3953(15) 12_766
C11 C12 1.483(3) .
C12 C13 1.3703(13) .
C12 C13 1.3704(13) 5_675
C13 C12 1.3702(13) 3_765
C13 H13 0.9300 .
In1 O4 2.02645(15) .
In1 O1 2.1568(10) 4_556
In1 O1 2.1568(10) .
In1 O2 2.1580(10) 3_655
In1 O2 2.1580(10) 6_656
In1 O3 2.1945(15) .
O2 In1 2.1581(10) 2_666
O4 In1 2.02651(16) 3_655
O4 In1 2.02651(15) 2_666

loop_
_geom_torsion_atom_site_label_1
_geom_torsion_atom_site_label_2
_geom_torsion_atom_site_label_3
_geom_torsion_atom_site_label_4
_geom_torsion
_geom_torsion_site_symmetry_1
_geom_torsion_site_symmetry_4
O1 C1 C2 C7 179.40(16) . .
O2 C1 C2 C7 -0.2(2) . .
O1 C1 C2 C3 -0.9(2) . .
O2 C1 C2 C3 179.50(16) . .
C7 C2 C3 C4 -1.6(3) . .
C1 C2 C3 C4 178.70(17) . .
C2 C3 C4 C5 0.1(3) . .
C3 C4 C5 C6 -0.8(3) . .
C3 C4 C5 C9 -177.55(17) . .
C4 C5 C6 C7 3.0(3) . .
C9 C5 C6 C7 179.84(17) . .
C3 C2 C7 C6 3.8(3) . .
C1 C2 C7 C6 -176.49(16) . .
C5 C6 C7 C2 -4.6(3) . .
C9 C8 C9 C10 0.71(11) 12_766 .
C9 C8 C9 C5 -178.32(18) 12_766 .
C4 C5 C9 C10 33.5(3) . .
C6 C5 C9 C10 -143.26(18) . .
C4 C5 C9 C8 -147.49(16) . .
C6 C5 C9 C8 35.8(2) . .
C8 C9 C10 C11 -1.4(2) . .
C5 C9 C10 C11 177.59(13) . .
C9 C10 C11 C10 0.73(11) . 12_766
C9 C10 C11 C12 -179.27(11) . .
C10 C11 C12 C13 -50.33(7) 12_766 .
C10 C11 C12 C13 129.67(7) . .
C10 C11 C12 C13 129.67(7) 12_766 5_675
C10 C11 C12 C13 -50.33(7) . 5_675
C13 C12 C13 C12 0.0 5_675 3_765
C11 C12 C13 C12 180.0 . 3_765
O2 C1 O1 In1 0.7(3) . .
C2 C1 O1 In1 -178.80(10) . .
O4 In1 O1 C1 -22.19(15) . .
O1 In1 O1 C1 71.54(15) 4_556 .
O2 In1 O1 C1 -115.69(15) 3_655 .
O2 In1 O1 C1 159.1(3) 6_656 .
O3 In1 O1 C1 158.21(15) . .
O1 C1 O2 In1 -0.6(3) . 2_666
C2 C1 O2 In1 178.96(10) . 2_666
O1 In1 O4 In1 134.86(3) 4_556 3_655
O1 In1 O4 In1 -134.86(3) . 3_655
O2 In1 O4 In1 -44.98(3) 3_655 3_655
O2 In1 O4 In1 44.98(3) 6_656 3_655
O3 In1 O4 In1 0.0 . 3_655
O1 In1 O4 In1 -45.14(3) 4_556 2_666
O1 In1 O4 In1 45.14(3) . 2_666
O2 In1 O4 In1 135.02(3) 3_655 2_666
O2 In1 O4 In1 -135.02(3) 6_656 2_666
O3 In1 O4 In1 180.0 . 2_666
